data_4345702
loop_
_publ_author_name
'Ghosh, Tamal Kanti'
'Chakraborty, Sourav'
'Chowdhury, Bijit'
'Ghosh, Pradyut'

_publ_section_title
;
 Bis-Heteroleptic Ruthenium(II) Complex of Pendant Urea Functionalized
 Pyridyl Triazole and Phenathroline for Recognition, Sensing, and
 Extraction of Oxyanions.
;
_journal_issue 9
_journal_name_full 'Inorganic chemistry'
_journal_page_first 5371
_journal_page_last 5382
_journal_paper_doi 10.1021/acs.inorgchem.7b00473
_journal_volume 56
_journal_year 2017
_chemical_formula_sum 'C50 H53 F13 N10 O3 P2 Ru'
_chemical_formula_weight 1252.03
_space_group_crystal_system triclinic
_space_group_IT_number 2
_space_group_name_Hall '-P 1'
_space_group_name_H-M_alt 'P -1'
_symmetry_space_group_name_Hall '-P 1'
_symmetry_space_group_name_H-M 'P -1'
_atom_sites_solution_hydrogens geom
_audit_creation_method SHELXL-2014/6
_cell_angle_alpha 80.963(4)
_cell_angle_beta 82.957(4)
_cell_angle_gamma 83.381(4)
_cell_formula_units_Z 2
_cell_length_a 11.4810(16)
_cell_length_b 14.428(2)
_cell_length_c 16.881(3)
_cell_measurement_reflns_used 1441
_cell_measurement_temperature 150(2)
_cell_measurement_theta_max 15.10
_cell_measurement_theta_min 2.46
_cell_volume 2727.6(7)
_computing_cell_refinement 'Bruker SAINT'
_computing_data_collection 'Bruker APEX2'
_computing_data_reduction 'Bruker SAINT'
_computing_molecular_graphics 'Mercury 3.2'
_computing_publication_material 'ORTEP 3V.2'
_computing_structure_refinement 'SHELXL-2014/6 (Sheldrick, 2014)'
_computing_structure_solution 'SHELXL-2014/6 (Sheldrick, 2014)'
_diffrn_ambient_temperature 150(2)
_diffrn_measured_fraction_theta_full 0.517
_diffrn_measured_fraction_theta_max 0.993
_diffrn_measurement_device_type 'Bruker APEX-II CCD'
_diffrn_measurement_method '\f and \w scans'
_diffrn_radiation_type MoK\a
_diffrn_radiation_wavelength 0.71073
_diffrn_reflns_av_R_equivalents 0.0928
_diffrn_reflns_av_unetI/netI 0.0955
_diffrn_reflns_Laue_measured_fraction_full 0.517
_diffrn_reflns_Laue_measured_fraction_max 0.993
_diffrn_reflns_limit_h_max 11
_diffrn_reflns_limit_h_min -11
_diffrn_reflns_limit_k_max 13
_diffrn_reflns_limit_k_min -13
_diffrn_reflns_limit_l_max 16
_diffrn_reflns_limit_l_min -16
_diffrn_reflns_number 16106
_diffrn_reflns_point_group_measured_fraction_full 0.517
_diffrn_reflns_point_group_measured_fraction_max 0.993
_diffrn_reflns_theta_full 25.242
_diffrn_reflns_theta_max 20.073
_diffrn_reflns_theta_min 1.228
_diffrn_source 'fine-focus sealed tube'
_exptl_absorpt_coefficient_mu 0.442
_exptl_absorpt_correction_T_max 0.7445
_exptl_absorpt_correction_T_min 0.5952
_exptl_absorpt_correction_type multi-scan
_exptl_absorpt_process_details SADABS
_exptl_crystal_colour Orange
_exptl_crystal_density_diffrn 1.524
_exptl_crystal_density_method 'not measured'
_exptl_crystal_description Block
_exptl_crystal_F_000 1276
_exptl_crystal_size_max 0.26
_exptl_crystal_size_mid 0.16
_exptl_crystal_size_min 0.12
_refine_diff_density_max 0.500
_refine_diff_density_min -0.306
_refine_diff_density_rms 0.081
_refine_ls_extinction_method none
_refine_ls_goodness_of_fit_ref 1.064
_refine_ls_hydrogen_treatment constr
_refine_ls_matrix_type full
_refine_ls_number_parameters 697
_refine_ls_number_reflns 5108
_refine_ls_number_restraints 0
_refine_ls_restrained_S_all 1.064
_refine_ls_R_factor_all 0.1078
_refine_ls_R_factor_gt 0.0625
_refine_ls_shift/su_max 0.000
_refine_ls_shift/su_mean 0.000
_refine_ls_structure_factor_coef Fsqd
_refine_ls_weighting_details 'w=1/[\s^2^(Fo^2^)+(0.0909P)^2^] where P=(Fo^2^+2Fc^2^)/3'
_refine_ls_weighting_scheme calc
_refine_ls_wR_factor_gt 0.1500
_refine_ls_wR_factor_ref 0.1756
_reflns_Friedel_coverage 0.000
_reflns_number_gt 3340
_reflns_number_total 5108
_reflns_threshold_expression 'I > 2\s(I)'
_cod_data_source_file ic7b00473_si_002.cif
_cod_data_source_block 222
_cod_depositor_comments 'Adding full bibliography for 4345702.cif.'
_cod_original_cell_volume 2727.5(7)
_cod_database_code 4345702
_shelx_space_group_comment
;
The symmetry employed for this shelxl refinement is uniquely defined
by the following loop, which should always be used as a source of
symmetry information in preference to the above space-group names.
They are only intended as comments.
;
_shelxl_version_number 2014/6

loop_
_space_group_symop_operation_xyz
'x, y, z'
'-x, -y, -z'

loop_
_atom_site_label
_atom_site_type_symbol
_atom_site_fract_x
_atom_site_fract_y
_atom_site_fract_z
_atom_site_U_iso_or_equiv
_atom_site_adp_type
_atom_site_occupancy
_atom_site_site_symmetry_order
_atom_site_calc_flag
_atom_site_refinement_flags_posn
_atom_site_refinement_flags_adp
Ru1 Ru 0.59315(7) 0.81546(5) 0.77884(5) 0.0499(4) Uani 1 1 d . .
N8 N 0.5860(7) 0.7913(6) 0.9030(4) 0.051(2) Uani 1 1 d . .
N9 N 0.4930(9) 0.7057(6) 0.7809(5) 0.061(2) Uani 1 1 d . .
N10 N 0.7219(9) 0.7089(6) 0.7614(5) 0.059(2) Uani 1 1 d . .
N7 N 0.4596(7) 0.9150(6) 0.8082(6) 0.059(2) Uani 1 1 d . .
C22 C 0.6824(12) 0.6261(8) 0.7586(6) 0.061(3) Uani 1 1 d . .
N2 N 0.5977(7) 0.8552(6) 0.6550(5) 0.053(2) Uani 1 1 d . .
C21 C 0.5590(13) 0.6236(8) 0.7702(6) 0.060(3) Uani 1 1 d . .
C32 C 0.3527(10) 0.9820(8) 0.9231(8) 0.074(3) Uani 1 1 d . .
C18 C 0.3213(13) 0.6216(13) 0.7905(7) 0.097(4) Uani 1 1 d . .
H18 H 0.2396 0.6223 0.7970 0.116 Uiso 1 1 calc R U
P1 P 0.8557(3) 0.6706(2) 0.2204(2) 0.0878(11) Uani 1 1 d . .
F9 F 0.9926(6) 0.6555(5) 0.2176(7) 0.166(4) Uani 1 1 d . .
F12 F 0.7181(6) 0.6858(6) 0.2200(5) 0.134(3) Uani 1 1 d . .
F11 F 0.8609(7) 0.5969(6) 0.1619(5) 0.150(3) Uani 1 1 d . .
P2 P 0.1411(3) 0.8699(3) 0.6400(2) 0.0961(12) Uani 1 1 d . .
F2 F 0.1664(9) 0.7619(6) 0.6538(7) 0.184(4) Uani 1 1 d . .
F10 F 0.8669(7) 0.7528(6) 0.1477(6) 0.155(3) Uani 1 1 d . .
F8 F 0.8474(10) 0.7449(6) 0.2780(7) 0.190(5) Uani 1 1 d . .
F7 F 0.8441(7) 0.5892(6) 0.2929(5) 0.149(3) Uani 1 1 d . .
F5 F 0.1144(9) 0.9779(6) 0.6260(7) 0.190(5) Uani 1 1 d . .
F6 F 0.1609(10) 0.8695(7) 0.5464(6) 0.178(4) Uani 1 1 d . .
F4 F 0.2719(7) 0.8835(8) 0.6351(7) 0.199(5) Uani 1 1 d . .
F3 F 0.1234(14) 0.8701(8) 0.7308(6) 0.246(7) Uani 1 1 d . .
F1 F 0.0110(8) 0.8566(8) 0.6423(9) 0.220(6) Uani 1 1 d . .
C34 C 0.5035(9) 0.8497(7) 0.9404(6) 0.054(3) Uani 1 1 d . .
C37 C 0.5588(11) 0.7783(9) 1.0698(7) 0.075(3) Uani 1 1 d . .
H37 H 0.5517 0.7739 1.1257 0.090 Uiso 1 1 calc R U
C33 C 0.4348(9) 0.9167(7) 0.8903(7) 0.054(3) Uani 1 1 d . .
C38 C 0.4862(10) 0.8466(8) 1.0241(7) 0.059(3) Uani 1 1 d . .
C29 C 0.3982(10) 0.9784(8) 0.7613(7) 0.075(3) Uani 1 1 d . .
H29 H 0.4126 0.9778 0.7059 0.090 Uiso 1 1 calc R U
C1AA C 0.6740(10) 0.9182(8) 0.6243(7) 0.064(3) Uani 1 1 d . .
C19 C 0.3910(19) 0.5411(11) 0.7793(8) 0.105(5) Uani 1 1 d . .
H19 H 0.3566 0.4860 0.7782 0.126 Uiso 1 1 calc R U
C39 C 0.4019(11) 0.9120(9) 1.0571(7) 0.077(3) Uani 1 1 d . .
H39 H 0.3914 0.9105 1.1128 0.093 Uiso 1 1 calc R U
C4AA C 0.6932(11) 0.9513(8) 0.5429(8) 0.084(4) Uani 1 1 d . .
H4AA H 0.7473 0.9948 0.5232 0.101 Uiso 1 1 calc R U
C31 C 0.2905(9) 1.0469(8) 0.8706(9) 0.079(3) Uani 1 1 d . .
H31 H 0.2334 1.0909 0.8906 0.095 Uiso 1 1 calc R U
C30 C 0.3136(11) 1.0462(8) 0.7881(8) 0.089(4) Uani 1 1 d . .
H30 H 0.2734 1.0899 0.7519 0.107 Uiso 1 1 calc R U
C2AA C 0.5369(10) 0.8234(7) 0.6054(7) 0.068(3) Uani 1 1 d . .
H2AA H 0.4841 0.7793 0.6265 0.082 Uiso 1 1 calc R U
C36 C 0.6386(11) 0.7194(8) 1.0320(8) 0.077(3) Uani 1 1 d . .
H36 H 0.6852 0.6730 1.0617 0.092 Uiso 1 1 calc R U
C23 C 0.8398(11) 0.7110(8) 0.7498(6) 0.073(3) Uani 1 1 d . .
H23 H 0.8708 0.7680 0.7489 0.088 Uiso 1 1 calc R U
C40 C 0.3361(11) 0.9765(9) 1.0117(8) 0.083(4) Uani 1 1 d . .
H40 H 0.2797 1.0179 1.0358 0.100 Uiso 1 1 calc R U
C35 C 0.6508(10) 0.7284(8) 0.9478(7) 0.070(3) Uani 1 1 d . .
H35 H 0.7073 0.6881 0.9225 0.084 Uiso 1 1 calc R U
C28 C 0.5872(18) 0.4556(10) 0.7587(8) 0.107(5) Uani 1 1 d . .
H28 H 0.5549 0.3991 0.7595 0.128 Uiso 1 1 calc R U
C17 C 0.3768(12) 0.7059(9) 0.7923(6) 0.082(3) Uani 1 1 d . .
H17 H 0.3304 0.7611 0.8017 0.099 Uiso 1 1 calc R U
C5 C 0.5487(11) 0.8529(9) 0.5242(8) 0.085(4) Uani 1 1 d . .
H5 H 0.5035 0.8302 0.4908 0.102 Uiso 1 1 calc R U
C25 C 0.8744(17) 0.5493(11) 0.7363(8) 0.104(5) Uani 1 1 d . .
H25 H 0.9258 0.4967 0.7266 0.125 Uiso 1 1 calc R U
C27 C 0.7040(19) 0.4589(10) 0.7475(8) 0.113(5) Uani 1 1 d . .
H27 H 0.7526 0.4042 0.7394 0.136 Uiso 1 1 calc R U
C26 C 0.7550(15) 0.5419(10) 0.7475(7) 0.084(4) Uani 1 1 d . .
C0AA C 0.6292(14) 0.9172(9) 0.4923(8) 0.103(4) Uani 1 1 d . .
H0AA H 0.6397 0.9371 0.4370 0.124 Uiso 1 1 calc R U
C20 C 0.5126(16) 0.5401(11) 0.7694(7) 0.090(4) Uani 1 1 d . .
C24 C 0.9178(12) 0.6300(12) 0.7391(7) 0.097(4) Uani 1 1 d . .
H24 H 0.9989 0.6330 0.7339 0.117 Uiso 1 1 calc R U
N22 N 0.8412(7) 1.0065(6) 0.7578(7) 0.068(2) Uani 1 1 d . .
C101 C 0.8222(10) 1.0106(7) 0.6805(8) 0.070(3) Uani 1 1 d . .
H101 H 0.8591 1.0460 0.6355 0.084 Uiso 1 1 calc R U
N21 N 0.7693(8) 0.9497(6) 0.8069(5) 0.063(2) Uani 1 1 d . .
C102 C 0.9176(10) 1.0613(8) 0.7918(7) 0.085(3) Uani 1 1 d . .
H10A H 0.9915 1.0655 0.7574 0.102 Uiso 1 1 calc R U
H10B H 0.9351 1.0293 0.8446 0.102 Uiso 1 1 calc R U
N23 N 0.7080(7) 0.9154(5) 0.7603(6) 0.053(2) Uani 1 1 d . .
C109 C 0.8602(11) 1.1585(9) 0.7994(8) 0.087(4) Uani 1 1 d . .
H10C H 0.7896 1.1540 0.8372 0.104 Uiso 1 1 calc R U
H10D H 0.9136 1.1929 0.8213 0.104 Uiso 1 1 calc R U
N24 N 0.8293(10) 1.2101(7) 0.7242(7) 0.089(3) Uani 1 1 d . .
H24A H 0.8839 1.2351 0.6909 0.107 Uiso 1 1 calc R U
C110 C 0.7163(16) 1.2216(8) 0.7026(9) 0.083(4) Uani 1 1 d . .
O20 O 0.6315(8) 1.2019(6) 0.7482(6) 0.098(3) Uani 1 1 d . .
N38 N 0.7134(10) 1.2620(8) 0.6240(8) 0.100(3) Uani 1 1 d . .
H38 H 0.7808 1.2622 0.5955 0.120 Uiso 1 1 calc R U
O127 O -0.0386(10) 0.2780(11) 0.5690(7) 0.142(4) Uani 1 1 d . .
C130 C -0.0219(19) 0.3723(15) 0.5427(13) 0.174(8) Uani 1 1 d . .
H13A H -0.0934 0.4059 0.5232 0.209 Uiso 1 1 calc R U
H13B H -0.0029 0.4016 0.5868 0.209 Uiso 1 1 calc R U
C128 C 0.0604(18) 0.2173(13) 0.5428(11) 0.148(6) Uani 1 1 d . .
H12A H 0.0357 0.1654 0.5209 0.177 Uiso 1 1 calc R U
H12B H 0.1074 0.1923 0.5867 0.177 Uiso 1 1 calc R U
C129 C 0.069(2) 0.3764(15) 0.4818(15) 0.230(12) Uani 1 1 d . .
H12C H 0.1251 0.4174 0.4915 0.276 Uiso 1 1 calc R U
H12D H 0.0388 0.4008 0.4305 0.276 Uiso 1 1 calc R U
C62 C 0.1261(16) 0.2786(15) 0.4805(13) 0.176(8) Uani 1 1 d . .
H62A H 0.1243 0.2596 0.4281 0.212 Uiso 1 1 calc R U
H62B H 0.2076 0.2751 0.4913 0.212 Uiso 1 1 calc R U
C140 C 0.7369(10) 0.9518(7) 0.6820(7) 0.059(3) Uani 1 1 d . .
C142 C 0.5021(16) 1.3096(9) 0.6180(8) 0.094(4) Uani 1 1 d . .
H142 H 0.4856 1.2836 0.6717 0.112 Uiso 1 1 calc R U
C144 C 0.4122(15) 1.3534(11) 0.5755(12) 0.116(5) Uani 1 1 d . .
H144 H 0.3352 1.3594 0.6000 0.139 Uiso 1 1 calc R U
C143 C 0.6162(14) 1.3034(9) 0.5825(9) 0.085(4) Uani 1 1 d . .
C147 C 0.6356(15) 1.3400(10) 0.5007(10) 0.106(4) Uani 1 1 d . .
H147 H 0.7120 1.3354 0.4751 0.127 Uiso 1 1 calc R U
C149 C 0.549(2) 1.3813(12) 0.4581(10) 0.121(5) Uani 1 1 d . .
H149 H 0.5641 1.4044 0.4036 0.145 Uiso 1 1 calc R U
F21 F 0.3502(10) 1.4327(7) 0.4526(6) 0.170(4) Uani 1 1 d . .
C150 C 0.439(2) 1.3890(11) 0.4944(13) 0.116(5) Uani 1 1 d . .
O1 O 0.1830(15) 0.6820(12) 0.9681(10) 0.219(6) Uani 1 1 d . .
C3AA C 0.165(3) 0.5275(18) 1.0327(14) 0.234(13) Uani 1 1 d . .
C5AA C 0.217(3) 0.6182(19) 1.0362(13) 0.233(13) Uani 1 1 d . .
C4 C 0.3533(19) 0.589(2) 1.0157(14) 0.259(14) Uani 1 1 d . .
C1 C 0.070(3) 0.742(2) 0.9784(17) 0.227(10) Uiso 1 1 d . .
C2 C 0.079(2) 0.854(2) 0.9659(16) 0.249(11) Uiso 1 1 d . .
C3 C -0.006(2) 0.7423(18) 0.9160(17) 0.241(11) Uiso 1 1 d . .

loop_
_atom_site_aniso_label
_atom_site_aniso_U_11
_atom_site_aniso_U_22
_atom_site_aniso_U_33
_atom_site_aniso_U_23
_atom_site_aniso_U_13
_atom_site_aniso_U_12
Ru1 0.0597(6) 0.0444(5) 0.0450(6) -0.0095(4) 0.0006(4) -0.0056(4)
N8 0.058(5) 0.057(5) 0.037(5) -0.002(5) -0.012(5) -0.007(5)
N9 0.071(7) 0.050(6) 0.065(6) -0.016(4) -0.008(5) -0.011(5)
N10 0.076(7) 0.046(6) 0.057(6) -0.005(4) -0.012(5) -0.009(5)
N7 0.072(6) 0.047(6) 0.059(7) -0.014(5) -0.012(5) 0.000(5)
C22 0.079(10) 0.054(9) 0.051(7) -0.010(5) -0.003(6) -0.005(8)
N2 0.064(6) 0.051(5) 0.044(6) -0.005(5) 0.002(5) -0.015(5)
C21 0.106(11) 0.036(8) 0.045(7) -0.007(5) -0.012(6) -0.029(8)
C32 0.070(8) 0.066(8) 0.089(11) -0.028(8) -0.002(8) 0.001(7)
C18 0.100(11) 0.117(12) 0.083(10) 0.000(9) -0.015(8) -0.062(11)
P1 0.076(3) 0.077(2) 0.112(3) -0.010(3) -0.023(2) -0.0028(18)
F9 0.078(6) 0.099(6) 0.317(13) 0.014(6) -0.063(6) -0.005(4)
F12 0.082(5) 0.179(8) 0.131(7) -0.005(5) -0.012(4) 0.007(5)
F11 0.163(8) 0.133(7) 0.162(8) -0.070(6) 0.013(6) -0.017(6)
P2 0.079(3) 0.088(3) 0.110(4) 0.001(2) 0.013(2) -0.008(2)
F2 0.211(10) 0.093(7) 0.216(11) 0.003(6) 0.043(8) 0.017(6)
F10 0.127(7) 0.123(7) 0.180(9) 0.053(6) 0.002(6) 0.009(5)
F8 0.249(11) 0.131(7) 0.217(11) -0.089(7) -0.120(9) 0.052(7)
F7 0.150(7) 0.135(7) 0.140(8) 0.050(6) -0.022(6) -0.003(5)
F5 0.204(10) 0.091(6) 0.235(11) 0.012(6) 0.076(8) 0.006(6)
F6 0.254(11) 0.175(9) 0.111(8) -0.001(6) -0.010(7) -0.082(8)
F4 0.085(7) 0.278(13) 0.246(13) -0.057(10) -0.012(6) -0.042(7)
F3 0.42(2) 0.204(11) 0.101(8) -0.023(7) 0.074(10) -0.063(12)
F1 0.091(7) 0.190(10) 0.364(19) -0.005(10) 0.015(8) -0.034(6)
C34 0.053(7) 0.063(7) 0.048(8) -0.023(6) 0.002(6) -0.007(6)
C37 0.101(10) 0.071(9) 0.059(8) -0.017(7) -0.009(8) -0.028(8)
C33 0.051(7) 0.049(7) 0.063(8) -0.015(6) -0.007(6) -0.001(6)
C38 0.065(8) 0.059(8) 0.055(9) -0.007(7) -0.005(7) -0.016(6)
C29 0.094(9) 0.053(7) 0.069(8) -0.005(7) 0.000(7) 0.012(7)
C1AA 0.077(8) 0.061(8) 0.047(8) -0.009(6) 0.007(7) 0.003(7)
C19 0.167(18) 0.078(11) 0.081(10) -0.005(8) -0.039(10) -0.046(12)
C39 0.076(9) 0.085(9) 0.072(9) -0.021(8) 0.009(8) -0.016(8)
C4AA 0.103(10) 0.078(9) 0.079(11) -0.022(8) -0.006(8) -0.031(7)
C31 0.067(8) 0.076(9) 0.091(11) -0.019(8) -0.007(7) 0.018(7)
C30 0.108(10) 0.070(9) 0.086(11) -0.012(7) -0.024(8) 0.021(8)
C2AA 0.099(9) 0.061(7) 0.050(8) -0.017(6) -0.007(7) -0.015(6)
C36 0.099(10) 0.061(8) 0.069(10) 0.000(7) -0.028(7) 0.004(7)
C23 0.070(9) 0.067(9) 0.079(9) -0.005(6) -0.006(6) -0.003(8)
C40 0.077(9) 0.087(10) 0.087(11) -0.047(8) 0.023(8) 0.000(8)
C35 0.079(8) 0.080(9) 0.052(9) -0.009(7) -0.005(7) -0.009(7)
C28 0.156(15) 0.060(11) 0.115(12) -0.019(8) -0.006(11) -0.050(12)
C17 0.080(10) 0.097(10) 0.068(9) 0.000(7) -0.009(7) -0.019(8)
C5 0.118(11) 0.084(9) 0.058(10) -0.023(7) -0.017(8) -0.004(8)
C25 0.146(17) 0.068(11) 0.092(11) -0.016(8) -0.004(10) 0.014(10)
C27 0.174(18) 0.062(11) 0.106(12) -0.027(8) -0.004(11) -0.014(12)
C26 0.104(12) 0.070(11) 0.074(9) -0.012(7) -0.002(8) -0.004(10)
C0AA 0.156(13) 0.086(10) 0.061(9) 0.002(8) 0.013(9) -0.027(10)
C20 0.116(13) 0.082(13) 0.081(10) -0.023(7) -0.021(8) -0.014(11)
C24 0.081(9) 0.096(11) 0.104(11) -0.019(8) -0.004(7) 0.038(10)
N22 0.062(6) 0.062(6) 0.083(8) -0.020(6) -0.004(6) -0.012(5)
C101 0.066(8) 0.061(8) 0.081(11) -0.007(6) 0.001(7) -0.007(6)
N21 0.064(6) 0.056(6) 0.070(7) -0.010(5) -0.002(5) -0.010(5)
C102 0.086(9) 0.076(9) 0.098(10) -0.017(7) -0.011(7) -0.025(8)
N23 0.064(6) 0.041(5) 0.055(6) -0.008(5) -0.016(5) -0.004(4)
C109 0.109(10) 0.083(10) 0.075(10) -0.014(8) -0.005(7) -0.037(8)
N24 0.092(8) 0.089(8) 0.091(9) -0.017(6) 0.000(7) -0.036(6)
C110 0.125(15) 0.065(8) 0.063(11) -0.017(7) -0.016(10) -0.014(8)
O20 0.091(7) 0.119(7) 0.081(7) -0.008(5) 0.021(5) -0.030(5)
N38 0.088(9) 0.113(9) 0.097(10) -0.024(7) 0.009(7) -0.009(7)
O127 0.118(9) 0.150(11) 0.147(10) -0.011(8) 0.027(7) -0.022(8)
C130 0.18(2) 0.15(2) 0.16(2) -0.002(15) 0.042(15) -0.005(15)
C128 0.138(16) 0.181(18) 0.128(16) -0.026(14) -0.013(12) -0.022(16)
C129 0.27(3) 0.15(2) 0.21(2) -0.018(17) 0.12(2) 0.027(19)
C62 0.153(17) 0.159(18) 0.19(2) -0.004(15) 0.063(15) -0.008(15)
C140 0.074(8) 0.042(6) 0.062(9) -0.012(6) 0.001(7) -0.008(6)
C142 0.116(12) 0.111(11) 0.059(9) -0.025(8) -0.005(10) -0.018(9)
C144 0.133(14) 0.128(13) 0.092(14) -0.028(10) -0.016(12) -0.013(11)
C143 0.092(12) 0.100(10) 0.066(11) -0.028(8) 0.010(9) -0.020(8)
C147 0.127(13) 0.115(12) 0.077(12) -0.015(9) 0.004(11) -0.031(10)
C149 0.153(17) 0.125(14) 0.090(13) 0.000(10) -0.033(15) -0.034(13)
F21 0.192(10) 0.171(9) 0.151(9) 0.012(7) -0.075(8) -0.023(7)
C150 0.136(17) 0.096(11) 0.120(18) -0.012(11) -0.046(14) -0.003(11)
O1 0.221(15) 0.239(16) 0.174(14) -0.023(12) 0.033(11) 0.005(13)
C3AA 0.38(4) 0.161(19) 0.17(2) -0.020(16) -0.01(2) -0.10(2)
C5AA 0.32(4) 0.20(2) 0.122(17) 0.086(18) -0.04(2) 0.06(2)
C4 0.136(18) 0.46(4) 0.18(2) -0.07(2) -0.037(15) 0.04(2)

loop_
_atom_type_symbol
_atom_type_description
_atom_type_scat_dispersion_real
_atom_type_scat_dispersion_imag
_atom_type_scat_source
C C 0.0033 0.0016 'International Tables Vol C Tables 4.2.6.8 and 6.1.1.4'
H H 0.0000 0.0000 'International Tables Vol C Tables 4.2.6.8 and 6.1.1.4'
F F 0.0171 0.0103 'International Tables Vol C Tables 4.2.6.8 and 6.1.1.4'
N N 0.0061 0.0033 'International Tables Vol C Tables 4.2.6.8 and 6.1.1.4'
O O 0.0106 0.0060 'International Tables Vol C Tables 4.2.6.8 and 6.1.1.4'
P P 0.1023 0.0942 'International Tables Vol C Tables 4.2.6.8 and 6.1.1.4'
Ru Ru -1.2594 0.8363 'International Tables Vol C Tables 4.2.6.8 and 6.1.1.4'

loop_
_geom_angle_atom_site_label_1
_geom_angle_atom_site_label_2
_geom_angle_atom_site_label_3
_geom_angle
N23 Ru1 N10 93.6(3)
N23 Ru1 N7 89.4(3)
N10 Ru1 N7 174.0(4)
N23 Ru1 N9 170.3(4)
N10 Ru1 N9 79.4(4)
N7 Ru1 N9 98.2(4)
N23 Ru1 N8 96.8(3)
N10 Ru1 N8 94.9(3)
N7 Ru1 N8 79.6(4)
N9 Ru1 N8 90.5(3)
N23 Ru1 N2 79.0(4)
N10 Ru1 N2 90.0(3)
N7 Ru1 N2 95.6(3)
N9 Ru1 N2 94.2(3)
N8 Ru1 N2 173.8(3)
C35 N8 C34 118.3(9)
C35 N8 Ru1 128.0(8)
C34 N8 Ru1 113.8(7)
C17 N9 C21 118.5(10)
C17 N9 Ru1 128.7(8)
C21 N9 Ru1 112.9(8)
C22 N10 C23 116.1(9)
C22 N10 Ru1 114.6(8)
C23 N10 Ru1 129.3(7)
C29 N7 C33 116.3(9)
C29 N7 Ru1 129.9(8)
C33 N7 Ru1 113.8(7)
N10 C22 C21 116.3(11)
N10 C22 C26 124.9(12)
C21 C22 C26 118.8(13)
C2AA N2 C1AA 118.5(9)
C2AA N2 Ru1 127.2(7)
C1AA N2 Ru1 114.3(7)
N9 C21 C20 123.9(13)
N9 C21 C22 116.9(10)
C20 C21 C22 119.2(14)
C31 C32 C33 117.7(12)
C31 C32 C40 124.6(12)
C33 C32 C40 117.8(11)
C19 C18 C17 118.5(13)
C19 C18 H18 120.7
C17 C18 H18 120.7
F8 P1 F11 178.5(5)
F8 P1 F9 92.0(6)
F11 P1 F9 89.4(5)
F8 P1 F7 91.5(6)
F11 P1 F7 89.0(5)
F9 P1 F7 90.4(5)
F8 P1 F12 89.4(5)
F11 P1 F12 89.2(5)
F9 P1 F12 178.0(6)
F7 P1 F12 90.9(5)
F8 P1 F10 88.3(6)
F11 P1 F10 91.2(6)
F9 P1 F10 89.8(5)
F7 P1 F10 179.7(6)
F12 P1 F10 88.9(4)
F3 P2 F1 89.1(8)
F3 P2 F4 92.6(8)
F1 P2 F4 178.3(8)
F3 P2 F2 89.9(6)
F1 P2 F2 88.1(6)
F4 P2 F2 92.0(6)
F3 P2 F5 90.2(6)
F1 P2 F5 91.3(6)
F4 P2 F5 88.6(6)
F2 P2 F5 179.4(7)
F3 P2 F6 179.3(8)
F1 P2 F6 91.6(7)
F4 P2 F6 86.8(6)
F2 P2 F6 89.9(6)
F5 P2 F6 90.0(6)
N8 C34 C38 122.9(10)
N8 C34 C33 116.8(9)
C38 C34 C33 120.3(11)
C36 C37 C38 119.6(11)
C36 C37 H37 120.2
C38 C37 H37 120.2
N7 C33 C32 123.4(10)
N7 C33 C34 115.9(9)
C32 C33 C34 120.6(11)
C34 C38 C39 118.9(10)
C34 C38 C37 116.8(11)
C39 C38 C37 124.3(11)
N7 C29 C30 124.8(11)
N7 C29 H29 117.6
C30 C29 H29 117.6
N2 C1AA C4AA 123.4(10)
N2 C1AA C140 116.0(10)
C4AA C1AA C140 120.6(12)
C18 C19 C20 120.7(14)
C18 C19 H19 119.7
C20 C19 H19 119.7
C40 C39 C38 122.5(11)
C40 C39 H39 118.8
C38 C39 H39 118.8
C0AA C4AA C1AA 117.2(11)
C0AA C4AA H4AA 121.4
C1AA C4AA H4AA 121.4
C32 C31 C30 119.9(11)
C32 C31 H31 120.1
C30 C31 H31 120.1
C29 C30 C31 118.0(11)
C29 C30 H30 121.0
C31 C30 H30 121.0
N2 C2AA C5 122.4(10)
N2 C2AA H2AA 118.8
C5 C2AA H2AA 118.8
C37 C36 C35 119.6(10)
C37 C36 H36 120.2
C35 C36 H36 120.2
N10 C23 C24 122.3(11)
N10 C23 H23 118.8
C24 C23 H23 118.8
C39 C40 C32 120.0(11)
C39 C40 H40 120.0
C32 C40 H40 120.0
N8 C35 C36 122.8(10)
N8 C35 H35 118.6
C36 C35 H35 118.6
C27 C28 C20 118.9(13)
C27 C28 H28 120.5
C20 C28 H28 120.5
N9 C17 C18 120.9(12)
N9 C17 H17 119.5
C18 C17 H17 119.5
C2AA C5 C0AA 119.0(11)
C2AA C5 H5 120.5
C0AA C5 H5 120.5
C24 C25 C26 121.5(14)
C24 C25 H25 119.3
C26 C25 H25 119.3
C28 C27 C26 121.9(14)
C28 C27 H27 119.1
C26 C27 H27 119.1
C25 C26 C27 124.3(16)
C25 C26 C22 115.8(13)
C27 C26 C22 119.9(14)
C4AA C0AA C5 119.5(12)
C4AA C0AA H0AA 120.2
C5 C0AA H0AA 120.2
C21 C20 C19 117.4(14)
C21 C20 C28 121.3(15)
C19 C20 C28 121.3(15)
C25 C24 C23 119.3(13)
C25 C24 H24 120.3
C23 C24 H24 120.3
C101 N22 N21 111.0(9)
C101 N22 C102 128.4(11)
N21 N22 C102 120.2(11)
N22 C101 C140 105.1(10)
N22 C101 H101 127.5
C140 C101 H101 127.5
N23 N21 N22 106.3(8)
N22 C102 C109 111.3(9)
N22 C102 H10A 109.4
C109 C102 H10A 109.4
N22 C102 H10B 109.4
C109 C102 H10B 109.4
H10A C102 H10B 108.0
N21 N23 C140 109.9(8)
N21 N23 Ru1 134.2(8)
C140 N23 Ru1 115.6(7)
N24 C109 C102 112.9(10)
N24 C109 H10C 109.0
C102 C109 H10C 109.0
N24 C109 H10D 109.0
C102 C109 H10D 109.0
H10C C109 H10D 107.8
C110 N24 C109 123.0(11)
C110 N24 H24A 118.5
C109 N24 H24A 118.5
O20 C110 N38 124.8(15)
O20 C110 N24 123.9(13)
N38 C110 N24 111.2(15)
C110 N38 C143 129.7(12)
C110 N38 H38 115.1
C143 N38 H38 115.1
C130 O127 C128 111.4(13)
C129 C130 O127 108.2(17)
C129 C130 H13A 110.1
O127 C130 H13A 110.1
C129 C130 H13B 110.1
O127 C130 H13B 110.1
H13A C130 H13B 108.4
O127 C128 C62 103.5(15)
O127 C128 H12A 111.1
C62 C128 H12A 111.1
O127 C128 H12B 111.1
C62 C128 H12B 111.1
H12A C128 H12B 109.0
C130 C129 C62 107.2(18)
C130 C129 H12C 110.3
C62 C129 H12C 110.3
C130 C129 H12D 110.3
C62 C129 H12D 110.3
H12C C129 H12D 108.5
C128 C62 C129 107.2(16)
C128 C62 H62A 110.3
C129 C62 H62A 110.3
C128 C62 H62B 110.3
C129 C62 H62B 110.3
H62A C62 H62B 108.5
N23 C140 C101 107.5(10)
N23 C140 C1AA 114.8(10)
C101 C140 C1AA 137.6(12)
C144 C142 C143 120.8(14)
C144 C142 H142 119.6
C143 C142 H142 119.6
C142 C144 C150 118.2(15)
C142 C144 H144 120.9
C150 C144 H144 120.9
C142 C143 C147 117.3(14)
C142 C143 N38 123.5(14)
C147 C143 N38 119.2(15)
C149 C147 C143 122.5(16)
C149 C147 H147 118.8
C143 C147 H147 118.8
C150 C149 C147 119.1(17)
C150 C149 H149 120.4
C147 C149 H149 120.4
C149 C150 F21 120(2)
C149 C150 C144 122.0(16)
F21 C150 C144 118(2)
C5AA O1 C1 117.6(19)
O1 C5AA C3AA 106(2)
O1 C5AA C4 106(2)
C3AA C5AA C4 102(2)
C3 C1 O1 114(2)
C3 C1 C2 97(2)
O1 C1 C2 116(2)

loop_
_geom_bond_atom_site_label_1
_geom_bond_atom_site_label_2
_geom_bond_distance
Ru1 N23 2.027(8)
Ru1 N10 2.037(8)
Ru1 N7 2.047(8)
Ru1 N9 2.055(8)
Ru1 N8 2.063(7)
Ru1 N2 2.074(8)
N8 C35 1.309(12)
N8 C34 1.357(11)
N9 C17 1.324(12)
N9 C21 1.355(12)
N10 C22 1.334(12)
N10 C23 1.347(12)
N7 C29 1.312(12)
N7 C33 1.383(12)
C22 C21 1.410(14)
C22 C26 1.417(15)
N2 C2AA 1.318(11)
N2 C1AA 1.336(12)
C21 C20 1.375(16)
C32 C31 1.383(15)
C32 C33 1.384(14)
C32 C40 1.474(15)
C18 C19 1.357(17)
C18 C17 1.443(16)
C18 H18 0.9300
P1 F8 1.544(9)
P1 F11 1.552(8)
P1 F9 1.558(7)
P1 F7 1.561(8)
P1 F12 1.571(7)
P1 F10 1.571(8)
P2 F3 1.521(11)
P2 F1 1.522(9)
P2 F4 1.528(9)
P2 F2 1.538(9)
P2 F5 1.538(9)
P2 F6 1.569(10)
C34 C38 1.398(13)
C34 C33 1.414(13)
C37 C36 1.348(14)
C37 C38 1.411(14)
C37 H37 0.9300
C38 C39 1.400(14)
C29 C30 1.385(14)
C29 H29 0.9300
C1AA C4AA 1.381(14)
C1AA C140 1.452(14)
C19 C20 1.385(17)
C19 H19 0.9300
C39 C40 1.335(15)
C39 H39 0.9300
C4AA C0AA 1.371(15)
C4AA H4AA 0.9300
C31 C30 1.387(15)
C31 H31 0.9300
C30 H30 0.9300
C2AA C5 1.364(14)
C2AA H2AA 0.9300
C36 C35 1.398(14)
C36 H36 0.9300
C23 C24 1.410(15)
C23 H23 0.9300
C40 H40 0.9300
C35 H35 0.9300
C28 C27 1.337(18)
C28 C20 1.430(18)
C28 H28 0.9300
C17 H17 0.9300
C5 C0AA 1.387(16)
C5 H5 0.9300
C25 C24 1.327(17)
C25 C26 1.374(17)
C25 H25 0.9300
C27 C26 1.392(17)
C27 H27 0.9300
C0AA H0AA 0.9300
C24 H24 0.9300
N22 C101 1.341(13)
N22 N21 1.348(11)
N22 C102 1.466(13)
C101 C140 1.363(13)
C101 H101 0.9300
N21 N23 1.303(10)
C102 C109 1.496(14)
C102 H10A 0.9700
C102 H10B 0.9700
N23 C140 1.360(12)
C109 N24 1.430(14)
C109 H10C 0.9700
C109 H10D 0.9700
N24 C110 1.374(15)
N24 H24A 0.8600
C110 O20 1.197(15)
C110 N38 1.365(15)
N38 C143 1.415(15)
N38 H38 0.8600
O127 C130 1.392(18)
O127 C128 1.422(17)
C130 C129 1.37(2)
C130 H13A 0.9700
C130 H13B 0.9700
C128 C62 1.46(2)
C128 H12A 0.9700
C128 H12B 0.9700
C129 C62 1.49(2)
C129 H12C 0.9700
C129 H12D 0.9700
C62 H62A 0.9700
C62 H62B 0.9700
C142 C144 1.367(17)
C142 C143 1.372(16)
C142 H142 0.9300
C144 C150 1.39(2)
C144 H144 0.9300
C143 C147 1.399(17)
C147 C149 1.332(19)
C147 H147 0.9300
C149 C150 1.33(2)
C149 H149 0.9300
F21 C150 1.352(17)
O1 C5AA 1.42(2)
O1 C1 1.48(3)
C3AA C5AA 1.51(3)
C5AA C4 1.58(3)
C1 C3 1.44(3)
C1 C2 1.61(3)

loop_
_geom_torsion_atom_site_label_1
_geom_torsion_atom_site_label_2
_geom_torsion_atom_site_label_3
_geom_torsion_atom_site_label_4
_geom_torsion
C23 N10 C22 C21 -179.7(8)
Ru1 N10 C22 C21 -1.6(11)
C23 N10 C22 C26 2.3(14)
Ru1 N10 C22 C26 -179.6(8)
C17 N9 C21 C20 0.8(14)
Ru1 N9 C21 C20 179.8(8)
C17 N9 C21 C22 -179.7(9)
Ru1 N9 C21 C22 -0.7(10)
N10 C22 C21 N9 1.6(13)
C26 C22 C21 N9 179.7(9)
N10 C22 C21 C20 -178.9(9)
C26 C22 C21 C20 -0.8(14)
C35 N8 C34 C38 1.1(13)
Ru1 N8 C34 C38 -178.4(7)
C35 N8 C34 C33 -179.9(8)
Ru1 N8 C34 C33 0.6(10)
C29 N7 C33 C32 -1.7(14)
Ru1 N7 C33 C32 176.1(8)
C29 N7 C33 C34 -178.4(9)
Ru1 N7 C33 C34 -0.7(10)
C31 C32 C33 N7 1.8(15)
C40 C32 C33 N7 -179.2(9)
C31 C32 C33 C34 178.5(9)
C40 C32 C33 C34 -2.5(14)
N8 C34 C33 N7 0.1(12)
C38 C34 C33 N7 179.1(8)
N8 C34 C33 C32 -176.8(9)
C38 C34 C33 C32 2.2(14)
N8 C34 C38 C39 177.6(9)
C33 C34 C38 C39 -1.4(14)
N8 C34 C38 C37 -0.5(14)
C33 C34 C38 C37 -179.5(9)
C36 C37 C38 C34 -1.0(15)
C36 C37 C38 C39 -179.0(10)
C33 N7 C29 C30 1.1(16)
Ru1 N7 C29 C30 -176.2(8)
C2AA N2 C1AA C4AA -0.5(14)
Ru1 N2 C1AA C4AA 177.7(8)
C2AA N2 C1AA C140 179.0(8)
Ru1 N2 C1AA C140 -2.7(11)
C17 C18 C19 C20 -0.3(19)
C34 C38 C39 C40 1.0(16)
C37 C38 C39 C40 179.0(10)
N2 C1AA C4AA C0AA 0.4(16)
C140 C1AA C4AA C0AA -179.1(10)
C33 C32 C31 C30 -1.4(16)
C40 C32 C31 C30 179.7(10)
N7 C29 C30 C31 -0.8(18)
C32 C31 C30 C29 0.9(17)
C1AA N2 C2AA C5 -0.4(14)
Ru1 N2 C2AA C5 -178.4(8)
C38 C37 C36 C35 1.8(16)
C22 N10 C23 C24 -2.8(14)
Ru1 N10 C23 C24 179.5(8)
C38 C39 C40 C32 -1.4(17)
C31 C32 C40 C39 -178.9(11)
C33 C32 C40 C39 2.2(16)
C34 N8 C35 C36 -0.2(14)
Ru1 N8 C35 C36 179.3(7)
C37 C36 C35 N8 -1.3(16)
C21 N9 C17 C18 -2.2(14)
Ru1 N9 C17 C18 179.0(7)
C19 C18 C17 N9 1.9(17)
N2 C2AA C5 C0AA 1.3(17)
C20 C28 C27 C26 1(2)
C24 C25 C26 C27 -178.2(12)
C24 C25 C26 C22 2.5(19)
C28 C27 C26 C25 180.0(14)
C28 C27 C26 C22 -1(2)
N10 C22 C26 C25 -2.2(16)
C21 C22 C26 C25 179.8(10)
N10 C22 C26 C27 178.5(11)
C21 C22 C26 C27 0.5(16)
C1AA C4AA C0AA C5 0.5(18)
C2AA C5 C0AA C4AA -1.4(18)
N9 C21 C20 C19 0.8(16)
C22 C21 C20 C19 -178.7(10)
N9 C21 C20 C28 -179.2(10)
C22 C21 C20 C28 1.3(16)
C18 C19 C20 C21 -1.0(18)
C18 C19 C20 C28 179.0(12)
C27 C28 C20 C21 -2(2)
C27 C28 C20 C19 178.4(13)
C26 C25 C24 C23 -3(2)
N10 C23 C24 C25 3.3(18)
N21 N22 C101 C140 -1.6(11)
C102 N22 C101 C140 -174.9(9)
C101 N22 N21 N23 2.3(10)
C102 N22 N21 N23 176.2(8)
C101 N22 C102 C109 78.6(13)
N21 N22 C102 C109 -94.1(11)
N22 N21 N23 C140 -2.0(10)
N22 N21 N23 Ru1 172.3(6)
N22 C102 C109 N24 -57.8(13)
C102 C109 N24 C110 101.4(13)
C109 N24 C110 O20 11.1(18)
C109 N24 C110 N38 -171.5(10)
O20 C110 N38 C143 11.8(19)
N24 C110 N38 C143 -165.5(11)
C128 O127 C130 C129 17(3)
C130 O127 C128 C62 -15(2)
O127 C130 C129 C62 -11(3)
O127 C128 C62 C129 8(2)
C130 C129 C62 C128 2(3)
N21 N23 C140 C101 1.0(10)
Ru1 N23 C140 C101 -174.5(6)
N21 N23 C140 C1AA 179.8(8)
Ru1 N23 C140 C1AA 4.4(10)
N22 C101 C140 N23 0.4(10)
N22 C101 C140 C1AA -178.1(11)
N2 C1AA C140 N23 -1.0(12)
C4AA C1AA C140 N23 178.5(9)
N2 C1AA C140 C101 177.3(11)
C4AA C1AA C140 C101 -3.1(18)
C143 C142 C144 C150 2(2)
C144 C142 C143 C147 -2.7(18)
C144 C142 C143 N38 177.7(12)
C110 N38 C143 C142 0.0(19)
C110 N38 C143 C147 -179.6(11)
C142 C143 C147 C149 1(2)
N38 C143 C147 C149 -179.0(13)
C143 C147 C149 C150 1(2)
C147 C149 C150 F21 178.4(13)
C147 C149 C150 C144 -1(2)
C142 C144 C150 C149 0(2)
C142 C144 C150 F21 -179.7(12)
C1 O1 C5AA C3AA 90(3)
C1 O1 C5AA C4 -163(2)
C5AA O1 C1 C3 -132(3)
C5AA O1 C1 C2 117(3)
